data_4083620
loop_
_publ_author_name
'Pereira, M. Teresa'
'Antelo, Jos\'e M.'
'Adrio, Luis A.'
'Mart\'inez, Javier'
'Ortigueira, Juan M.'
'L\'opez-Torres, Margarita'
'Vila, Jos\'e M.'

_publ_section_title
;
 Novel Bidentate [N,S] Palladacycle Metalloligands.1H--15N HMBC as a
 Decisive NMR Technique for the Structural Characterization of
 Palladium--Rhodium and Palladium--Palladium Bimetallic Complexes
;
_journal_name_full Organometallics
_journal_page_first 140612083847005
_journal_paper_doi 10.1021/om401069a
_journal_year 2014
_chemical_compound_source 'synthesis as described'
_chemical_formula_moiety 'C54 H51 N4 O2 P3 Pd2 S, 2(Cl O4), 4(C H Cl3)'
_chemical_formula_sum 'C58 H55 Cl14 N4 O10 P3 Pd2 S'
_chemical_formula_weight 1802.13
_chemical_name_systematic
;
 ?
;
_space_group_IT_number 2
_symmetry_cell_setting triclinic
_symmetry_Int_Tables_number 2
_symmetry_space_group_name_Hall '-P 1'
_symmetry_space_group_name_H-M 'P -1'
_atom_sites_solution_hydrogens geom
_atom_sites_solution_primary direct
_atom_sites_solution_secondary difmap
_audit_conform_dict_location ftp://ftp.iucr.org/pub/cif_core.dic
_audit_conform_dict_name cif_core.dic
_audit_conform_dict_version 2.3
_audit_creation_date 2009-04-20T18:28:08-00:00
_audit_creation_method 'WinGX routine CIF_UPDATE'
_cell_angle_alpha 71.881(5)
_cell_angle_beta 84.511(5)
_cell_angle_gamma 79.138(5)
_cell_formula_units_Z 2
_cell_length_a 11.207(5)
_cell_length_b 17.086(5)
_cell_length_c 19.644(5)
_cell_measurement_reflns_used 1602
_cell_measurement_temperature 100.0(1)
_cell_measurement_theta_max 22.408
_cell_measurement_theta_min 2.45
_cell_volume 3508(2)
_computing_cell_refinement 'BRUKER SMART'
_computing_data_collection 'BRUKER SMART'
_computing_data_reduction 'BRUKER SAINT'
_computing_molecular_graphics 'Ortep-3 for Windows (Farrugia, 1997)'
_computing_publication_material 'WinGX publication routines (Farrugia, 1999)'
_computing_structure_refinement 'SHELXL-97 (Sheldrick, 1997)'
_computing_structure_solution 'SIR97 (Altomare et all, 1999)'
_diffrn_ambient_temperature 100.0(1)
_diffrn_measured_fraction_theta_full 0.993
_diffrn_measured_fraction_theta_max 0.993
_diffrn_measurement_device_type 'Smart-CCD-1000 BRUKER'
_diffrn_measurement_method 'omega scans'
_diffrn_radiation_monochromator graphite
_diffrn_radiation_source 'fine-focus sealed tube'
_diffrn_radiation_type MoK\a
_diffrn_radiation_wavelength 0.71069
_diffrn_reflns_av_R_equivalents 0.0879
_diffrn_reflns_av_unetI/netI 0.1149
_diffrn_reflns_limit_h_max 13
_diffrn_reflns_limit_h_min -13
_diffrn_reflns_limit_k_max 20
_diffrn_reflns_limit_k_min -19
_diffrn_reflns_limit_l_max 23
_diffrn_reflns_limit_l_min 0
_diffrn_reflns_number 13232
_diffrn_reflns_theta_full 25.68
_diffrn_reflns_theta_max 25.68
_diffrn_reflns_theta_min 1.09
_exptl_absorpt_coefficient_mu 1.202
_exptl_absorpt_correction_T_max 0.953
_exptl_absorpt_correction_T_min 0.853
_exptl_absorpt_correction_type multi-scan
_exptl_absorpt_process_details 'BRUKER SADABS'
_exptl_crystal_colour orange
_exptl_crystal_density_diffrn 1.706
_exptl_crystal_density_method 'not measured'
_exptl_crystal_description plate
_exptl_crystal_F_000 1804
_exptl_crystal_size_max 0.15
_exptl_crystal_size_mid 0.11
_exptl_crystal_size_min 0.04
_refine_diff_density_max 2.077
_refine_diff_density_min -1.287
_refine_diff_density_rms 0.182
_refine_ls_extinction_coef 0.0012(2)
_refine_ls_extinction_expression Fc^*^=kFc[1+0.001xFc^2^\l^3^/sin(2\q)]^-1/4^
_refine_ls_extinction_method SHELXL
_refine_ls_goodness_of_fit_ref 1.051
_refine_ls_hydrogen_treatment constr
_refine_ls_matrix_type full
_refine_ls_number_parameters 834
_refine_ls_number_reflns 13232
_refine_ls_number_restraints 0
_refine_ls_restrained_S_all 1.051
_refine_ls_R_factor_all 0.1321
_refine_ls_R_factor_gt 0.0661
_refine_ls_shift/su_max 0
_refine_ls_shift/su_mean 0
_refine_ls_structure_factor_coef Fsqd
_refine_ls_weighting_details 'calc w=1/[\s^2^(Fo^2^)+(0.0704P)^2^+24.7113P] where P=(Fo^2^+2Fc^2^)/3'
_refine_ls_weighting_scheme calc
_refine_ls_wR_factor_gt 0.1506
_refine_ls_wR_factor_ref 0.1807
_reflns_number_gt 8043
_reflns_number_total 13232
_reflns_threshold_expression >2sigma(I)
_cod_data_source_file om401069a_si_003.cif
_cod_data_source_block vi06ji2n
_cod_depositor_comments
;
The following automatic conversions were performed:

'_symmetry_cell_setting' value 'Triclinic' changed to 'triclinic'
according to
/usr/data/users/saulius/crontab/automatic-downloads/rss-feeds/ACS/lib/dictionaries/cif_core.dic
dictionary named 'cif_core.dic' version 2.4.2 from 2011-04-26.

Automatic conversion script
Id: cif_fix_values 2281 2013-09-26 08:29:07Z andrius 
;
_cod_database_code 4083620

loop_
_space_group_symop_operation_xyz
'x, y, z'
'-x, -y, -z'

loop_
_atom_site_label
_atom_site_type_symbol
_atom_site_fract_x
_atom_site_fract_y
_atom_site_fract_z
_atom_site_U_iso_or_equiv
_atom_site_adp_type
_atom_site_occupancy
_atom_site_symmetry_multiplicity
_atom_site_calc_flag
_atom_site_refinement_flags
Pd2 Pd 0.47234(5) 0.78263(4) 0.31769(3) 0.01084(17) Uani 1 1 d .
Pd1 Pd 0.43835(5) 0.84937(4) 0.14729(4) 0.01380(18) Uani 1 1 d .
Cl2 Cl 0.86735(18) 0.81126(14) 0.38152(13) 0.0247(5) Uani 1 1 d .
P3 P 0.34434(18) 0.88927(13) 0.34479(12) 0.0123(5) Uani 1 1 d .
P1 P 0.42768(18) 0.71143(13) 0.18129(12) 0.0132(5) Uani 1 1 d .
P2 P 0.37234(18) 0.72841(13) 0.42405(12) 0.0122(5) Uani 1 1 d .
S1 S 0.59925(17) 0.84225(13) 0.21837(11) 0.0144(5) Uani 1 1 d .
Cl12 Cl 0.7017(3) 0.59224(17) 0.81723(16) 0.0456(7) Uani 1 1 d .
Cl33 Cl 0.3739(2) 0.72020(19) 0.78392(16) 0.0436(7) Uani 1 1 d .
Cl41 Cl 0.9834(3) 0.4024(2) 0.83510(16) 0.0516(8) Uani 1 1 d .
Cl13 Cl 0.8439(2) 0.67185(19) 0.88074(16) 0.0453(7) Uani 1 1 d .
Cl22 Cl 0.9985(2) 0.88124(16) 0.53293(14) 0.0308(6) Uani 1 1 d .
Cl43 Cl 1.1698(2) 0.39898(19) 0.92908(16) 0.0463(7) Uani 1 1 d .
Cl32 Cl 0.2282(3) 0.59657(17) 0.85983(16) 0.0464(7) Uani 1 1 d .
Cl23 Cl 1.22479(19) 0.83849(15) 0.60692(14) 0.0290(6) Uani 1 1 d .
Cl31 Cl 0.1151(2) 0.76959(17) 0.80283(15) 0.0377(6) Uani 1 1 d .
Cl42 Cl 0.9157(3) 0.44157(19) 0.96824(17) 0.0468(7) Uani 1 1 d .
Cl21 Cl 1.0277(2) 0.95659(16) 0.64256(14) 0.0345(6) Uani 1 1 d .
Cl11 Cl 0.6466(3) 0.76977(19) 0.78846(19) 0.0552(9) Uani 1 1 d .
N4 N 0.5710(6) 0.6717(4) 0.2975(4) 0.0143(15) Uani 1 1 d .
O23 O 0.7823(6) 0.8551(4) 0.4213(4) 0.0396(19) Uani 1 1 d .
N1 N 0.4463(6) 0.9732(4) 0.1150(4) 0.0183(16) Uani 1 1 d .
O1 O 0.0921(6) 0.8446(4) -0.0338(3) 0.0307(16) Uani 1 1 d .
O24 O 0.9886(5) 0.8069(4) 0.4002(4) 0.0355(18) Uani 1 1 d .
N2 N 0.5217(6) 1.0080(4) 0.1451(4) 0.0186(16) Uani 1 1 d .
C29 C 0.6617(7) 0.6273(5) 0.3410(4) 0.0118(17) Uani 1 1 d .
H29 H 0.6749 0.6441 0.38 0.014 Uiso 1 1 calc R
C36 C 0.3005(7) 0.6375(5) 0.4453(4) 0.0120(17) Uani 1 1 d .
C13 C 0.4477(7) 0.6678(5) 0.1066(4) 0.0140(18) Uani 1 1 d .
C6 C 0.3102(7) 0.8902(6) 0.0701(4) 0.019(2) Uani 1 1 d .
C30 C 0.4629(7) 0.7103(5) 0.4998(5) 0.0146(18) Uani 1 1 d .
C19 C 0.2937(7) 0.6770(5) 0.2313(4) 0.0140(18) Uani 1 1 d .
N3 N 0.6765(6) 0.9783(4) 0.2224(4) 0.0214(17) Uani 1 1 d .
H3 H 0.7255 0.9412 0.2519 0.026 Uiso 1 1 calc R
C18 C 0.3779(8) 0.6133(5) 0.0980(5) 0.019(2) Uani 1 1 d .
H18 H 0.3201 0.5937 0.1334 0.023 Uiso 1 1 calc R
C17 C 0.3936(8) 0.5877(5) 0.0368(5) 0.021(2) Uani 1 1 d .
H17 H 0.345 0.552 0.0308 0.025 Uiso 1 1 calc R
C7 C 0.3776(8) 1.0214(6) 0.0635(5) 0.022(2) Uani 1 1 d .
C25 C 0.5515(7) 0.6469(5) 0.2400(5) 0.0154(18) Uani 1 1 d .
O2 O 0.2096(6) 1.1008(4) -0.0487(4) 0.0308(16) Uani 1 1 d .
C52 C 0.0842(9) 1.0516(6) 0.1704(5) 0.031(2) Uani 1 1 d .
H52 H 0.0323 1.0848 0.1344 0.037 Uiso 1 1 calc R
C2 C 0.2189(8) 1.0162(6) -0.0181(5) 0.027(2) Uani 1 1 d .
C14 C 0.5351(8) 0.6946(6) 0.0539(5) 0.020(2) Uani 1 1 d .
H14 H 0.5835 0.7307 0.0593 0.024 Uiso 1 1 calc R
C35 C 0.5788(7) 0.7354(5) 0.4902(5) 0.0125(17) Uani 1 1 d .
H35 H 0.607 0.7633 0.4446 0.015 Uiso 1 1 calc R
C28 C 0.7359(7) 0.5580(5) 0.3297(5) 0.021(2) Uani 1 1 d .
H28 H 0.7973 0.5283 0.361 0.025 Uiso 1 1 calc R
C16 C 0.4803(8) 0.6148(6) -0.0146(5) 0.024(2) Uani 1 1 d .
H16 H 0.4913 0.5969 -0.0553 0.029 Uiso 1 1 calc R
C20 C 0.1859(7) 0.7351(6) 0.2278(5) 0.0182(19) Uani 1 1 d .
H20 H 0.1854 0.7906 0.201 0.022 Uiso 1 1 calc R
C1 C 0.3005(7) 0.9776(5) 0.0379(5) 0.019(2) Uani 1 1 d .
C50 C 0.1401(7) 0.9228(6) 0.2628(5) 0.021(2) Uani 1 1 d .
H50 H 0.1259 0.8697 0.2893 0.025 Uiso 1 1 calc R
C42 C 0.2586(7) 0.8228(5) 0.4171(4) 0.0138(18) Uani 1 1 d .
H42A H 0.2489 0.8395 0.4605 0.017 Uiso 1 1 calc R
H42B H 0.1804 0.8185 0.4026 0.017 Uiso 1 1 calc R
C8 C 0.5927(7) 0.9537(5) 0.1918(5) 0.0190(19) Uani 1 1 d .
C43 C 0.4018(7) 0.9602(5) 0.3784(5) 0.0165(19) Uani 1 1 d .
C37 C 0.1796(7) 0.6390(5) 0.4688(5) 0.020(2) Uani 1 1 d .
H37 H 0.1307 0.6889 0.4702 0.024 Uiso 1 1 calc R
C40 C 0.3253(7) 0.4886(5) 0.4651(5) 0.019(2) Uani 1 1 d .
H40 H 0.3738 0.4382 0.4644 0.023 Uiso 1 1 calc R
C4 C 0.1638(8) 0.8846(6) -0.0077(5) 0.025(2) Uani 1 1 d .
C31 C 0.4225(8) 0.6726(6) 0.5690(5) 0.019(2) Uani 1 1 d .
H31 H 0.3453 0.6581 0.5763 0.023 Uiso 1 1 calc R
C49 C 0.2412(7) 0.9531(5) 0.2764(4) 0.0149(18) Uani 1 1 d .
C5 C 0.2435(7) 0.8446(6) 0.0474(5) 0.019(2) Uani 1 1 d .
H5 H 0.2514 0.7872 0.0686 0.023 Uiso 1 1 calc R
C34 C 0.6501(8) 0.7184(5) 0.5489(5) 0.022(2) Uani 1 1 d .
H34 H 0.7267 0.7337 0.5423 0.027 Uiso 1 1 calc R
C23 C 0.1859(8) 0.5692(6) 0.3054(5) 0.026(2) Uani 1 1 d .
H23 H 0.1851 0.5136 0.3312 0.032 Uiso 1 1 calc R
C48 C 0.5261(7) 0.9615(5) 0.3763(5) 0.0171(19) Uani 1 1 d .
H48 H 0.5817 0.922 0.361 0.02 Uiso 1 1 calc R
C24 C 0.2920(8) 0.5936(6) 0.2699(5) 0.021(2) Uani 1 1 d .
H24 H 0.3622 0.5542 0.2718 0.025 Uiso 1 1 calc R
C45 C 0.3600(8) 1.0777(6) 0.4250(6) 0.031(2) Uani 1 1 d .
H45 H 0.3052 1.1161 0.442 0.037 Uiso 1 1 calc R
C54 C 0.2618(8) 1.0319(6) 0.2375(5) 0.025(2) Uani 1 1 d .
H54 H 0.3282 1.0519 0.2468 0.03 Uiso 1 1 calc R
C9 C 0.6854(9) 1.0661(6) 0.2066(6) 0.032(2) Uani 1 1 d .
H9A H 0.6953 1.0905 0.1558 0.048 Uiso 1 1 calc R
H9B H 0.7542 1.071 0.2297 0.048 Uiso 1 1 calc R
H9C H 0.6127 1.0948 0.224 0.048 Uiso 1 1 calc R
C26 C 0.6219(8) 0.5775(6) 0.2271(5) 0.022(2) Uani 1 1 d .
H26 H 0.6057 0.5602 0.189 0.026 Uiso 1 1 calc R
C22 C 0.0809(9) 0.6280(7) 0.3023(6) 0.037(3) Uani 1 1 d .
H22 H 0.0098 0.6117 0.3263 0.044 Uiso 1 1 calc R
C27 C 0.7182(8) 0.5329(6) 0.2716(5) 0.024(2) Uani 1 1 d .
H27 H 0.769 0.4874 0.2622 0.028 Uiso 1 1 calc R
C39 C 0.2045(8) 0.4907(6) 0.4877(5) 0.022(2) Uani 1 1 d .
H39 H 0.1717 0.4417 0.5013 0.026 Uiso 1 1 calc R
O21 O 0.8435(7) 0.7282(5) 0.3950(5) 0.053(2) Uani 1 1 d .
C44 C 0.3194(8) 1.0184(6) 0.4036(5) 0.026(2) Uani 1 1 d .
H44 H 0.2366 1.0169 0.4058 0.032 Uiso 1 1 calc R
C12 C 0.3826(9) 1.1129(5) 0.0345(5) 0.026(2) Uani 1 1 d .
H12A H 0.4355 1.1274 0.0626 0.039 Uiso 1 1 calc R
H12B H 0.3025 1.1443 0.0366 0.039 Uiso 1 1 calc R
H12C H 0.4132 1.1256 -0.0144 0.039 Uiso 1 1 calc R
C38 C 0.1320(8) 0.5647(6) 0.4902(5) 0.022(2) Uani 1 1 d .
H38 H 0.0512 0.5651 0.5063 0.027 Uiso 1 1 calc R
C21 C 0.0817(8) 0.7111(6) 0.2635(5) 0.029(2) Uani 1 1 d .
H21 H 0.0114 0.7504 0.2618 0.034 Uiso 1 1 calc R
C46 C 0.4867(9) 1.0798(6) 0.4207(6) 0.032(2) Uani 1 1 d .
H46 H 0.5155 1.1204 0.4338 0.038 Uiso 1 1 calc R
C41 C 0.3743(7) 0.5619(5) 0.4433(5) 0.0162(18) Uani 1 1 d .
H41 H 0.4554 0.561 0.4275 0.019 Uiso 1 1 calc R
C15 C 0.5510(8) 0.6683(6) -0.0064(5) 0.026(2) Uani 1 1 d .
H15 H 0.6098 0.6868 -0.0415 0.031 Uiso 1 1 calc R
C1S C 0.7626(10) 0.6807(7) 0.8033(6) 0.040(3) Uani 1 1 d .
H1S H 0.8189 0.6872 0.7613 0.049 Uiso 1 1 calc R
O22 O 0.8595(6) 0.8553(5) 0.3049(4) 0.050(2) Uani 1 1 d .
C3 C 0.1498(8) 0.9693(6) -0.0398(5) 0.022(2) Uani 1 1 d .
H3A H 0.0945 0.9951 -0.0758 0.026 Uiso 1 1 calc R
C51 C 0.0616(9) 0.9730(6) 0.2093(5) 0.031(2) Uani 1 1 d .
H51 H -0.0054 0.9536 0.2 0.037 Uiso 1 1 calc R
C53 C 0.1828(8) 1.0818(6) 0.1839(5) 0.027(2) Uani 1 1 d .
H53 H 0.1964 1.135 0.1575 0.032 Uiso 1 1 calc R
C4S C 1.0230(10) 0.4492(7) 0.8961(6) 0.038(3) Uani 1 1 d .
H4S H 1.0255 0.5084 0.8713 0.046 Uiso 1 1 calc R
C47 C 0.5657(8) 1.0217(6) 0.3972(6) 0.028(2) Uani 1 1 d .
H47 H 0.6487 1.0228 0.3952 0.034 Uiso 1 1 calc R
C32 C 0.4924(8) 0.6559(6) 0.6276(5) 0.027(2) Uani 1 1 d .
H32 H 0.4633 0.6299 0.6734 0.032 Uiso 1 1 calc R
C10 C 0.1054(9) 0.7559(6) -0.0069(6) 0.036(3) Uani 1 1 d .
H10A H 0.1876 0.7316 -0.0158 0.055 Uiso 1 1 calc R
H10B H 0.051 0.7366 -0.0306 0.055 Uiso 1 1 calc R
H10C H 0.0864 0.7396 0.0437 0.055 Uiso 1 1 calc R
C2S C 1.0652(8) 0.8663(6) 0.6143(5) 0.023(2) Uani 1 1 d .
H2S H 1.0335 0.8205 0.6508 0.028 Uiso 1 1 calc R
C3S C 0.2284(9) 0.6897(6) 0.7902(6) 0.033(2) Uani 1 1 d .
H3S H 0.2153 0.6797 0.7452 0.04 Uiso 1 1 calc R
C33 C 0.6084(9) 0.6790(6) 0.6167(5) 0.027(2) Uani 1 1 d .
H33 H 0.657 0.6676 0.6555 0.032 Uiso 1 1 calc R
C11 C 0.1260(8) 1.1423(6) -0.1053(5) 0.028(2) Uani 1 1 d .
H11A H 0.1473 1.1191 -0.1443 0.042 Uiso 1 1 calc R
H11B H 0.1302 1.2009 -0.1217 0.042 Uiso 1 1 calc R
H11C H 0.0448 1.1347 -0.0876 0.042 Uiso 1 1 calc R
Cl1 Cl 0.00865(18) 0.63595(13) 0.67084(12) 0.0212(5) Uani 1 1 d .
O14 O 0.1245(5) 0.6614(4) 0.6435(4) 0.0319(17) Uani 1 1 d .
O11 O -0.0855(6) 0.7055(5) 0.6574(5) 0.050(2) Uani 1 1 d .
O13 O 0.0159(7) 0.5994(5) 0.7473(4) 0.054(2) Uani 1 1 d .
O12 O -0.0119(8) 0.5752(6) 0.6396(5) 0.068(3) Uani 1 1 d .

loop_
_atom_site_aniso_label
_atom_site_aniso_U_11
_atom_site_aniso_U_22
_atom_site_aniso_U_33
_atom_site_aniso_U_23
_atom_site_aniso_U_13
_atom_site_aniso_U_12
Pd2 0.0059(3) 0.0125(3) 0.0130(4) -0.0024(3) 0.0002(2) -0.0018(2)
Pd1 0.0100(3) 0.0158(4) 0.0137(4) -0.0010(3) -0.0004(3) -0.0033(3)
Cl2 0.0077(10) 0.0290(13) 0.0391(15) -0.0125(11) -0.0029(9) -0.0025(9)
P3 0.0085(10) 0.0123(11) 0.0151(12) -0.0031(9) 0.0001(9) -0.0014(8)
P1 0.0102(10) 0.0174(12) 0.0120(12) -0.0047(9) 0.0009(9) -0.0025(8)
P2 0.0072(10) 0.0134(11) 0.0144(12) -0.0021(9) 0.0002(9) -0.0017(8)
S1 0.0092(10) 0.0174(11) 0.0149(12) -0.0023(9) 0.0021(8) -0.0040(8)
Cl12 0.0452(16) 0.0354(16) 0.0486(18) -0.0029(13) -0.0015(14) -0.0047(12)
Cl33 0.0288(14) 0.0606(19) 0.0473(18) -0.0253(15) -0.0018(12) -0.0062(13)
Cl41 0.0589(19) 0.059(2) 0.0420(18) -0.0148(15) -0.0057(15) -0.0204(15)
Cl13 0.0315(14) 0.0530(18) 0.0522(19) -0.0171(15) 0.0030(13) -0.0088(13)
Cl22 0.0227(12) 0.0394(15) 0.0332(15) -0.0154(12) -0.0032(10) -0.0037(10)
Cl43 0.0325(14) 0.0566(19) 0.0448(18) -0.0100(14) -0.0034(13) -0.0032(13)
Cl32 0.0633(19) 0.0354(16) 0.0380(17) -0.0065(13) -0.0120(15) -0.0052(13)
Cl23 0.0150(11) 0.0350(14) 0.0407(15) -0.0159(12) 0.0028(10) -0.0071(10)
Cl31 0.0294(13) 0.0383(15) 0.0447(17) -0.0150(13) 0.0055(12) -0.0033(11)
Cl42 0.0353(15) 0.0526(18) 0.059(2) -0.0246(15) 0.0091(14) -0.0146(13)
Cl21 0.0348(14) 0.0357(14) 0.0351(15) -0.0193(12) -0.0002(12) 0.0034(11)
Cl11 0.0395(16) 0.0413(17) 0.080(2) -0.0097(16) -0.0148(16) -0.0046(13)
N4 0.011(3) 0.019(4) 0.015(4) -0.007(3) 0.003(3) -0.005(3)
O23 0.022(4) 0.032(4) 0.070(6) -0.027(4) 0.012(4) -0.004(3)
N1 0.014(4) 0.020(4) 0.019(4) -0.004(3) 0.006(3) -0.006(3)
O1 0.029(4) 0.037(4) 0.025(4) 0.000(3) -0.016(3) -0.008(3)
O24 0.006(3) 0.053(5) 0.047(5) -0.014(4) -0.005(3) -0.004(3)
N2 0.017(4) 0.023(4) 0.014(4) -0.001(3) 0.004(3) -0.009(3)
C29 0.012(4) 0.016(4) 0.006(4) -0.002(3) -0.001(3) -0.003(3)
C36 0.007(4) 0.016(4) 0.014(5) -0.004(3) -0.001(3) -0.003(3)
C13 0.010(4) 0.020(5) 0.013(5) -0.005(4) 0.000(3) -0.005(3)
C6 0.010(4) 0.034(5) 0.010(5) -0.007(4) -0.001(3) 0.002(4)
C30 0.012(4) 0.009(4) 0.020(5) -0.004(4) -0.007(4) 0.005(3)
C19 0.010(4) 0.019(5) 0.012(5) -0.004(4) 0.001(3) -0.004(3)
N3 0.021(4) 0.021(4) 0.021(4) -0.002(3) -0.002(3) -0.008(3)
C18 0.014(4) 0.022(5) 0.020(5) -0.004(4) 0.004(4) -0.005(4)
C17 0.021(5) 0.020(5) 0.027(6) -0.013(4) 0.001(4) -0.008(4)
C7 0.016(4) 0.027(5) 0.015(5) 0.000(4) 0.001(4) 0.003(4)
C25 0.005(4) 0.021(5) 0.018(5) 0.000(4) 0.001(3) -0.004(3)
O2 0.026(4) 0.029(4) 0.028(4) 0.005(3) -0.008(3) -0.002(3)
C52 0.033(6) 0.030(6) 0.022(6) -0.004(4) -0.013(5) 0.015(4)
C2 0.021(5) 0.029(6) 0.019(5) 0.007(4) -0.005(4) 0.004(4)
C14 0.019(5) 0.026(5) 0.017(5) -0.009(4) 0.005(4) -0.008(4)
C35 0.012(4) 0.007(4) 0.017(5) -0.001(3) 0.000(3) -0.002(3)
C28 0.007(4) 0.026(5) 0.025(5) -0.003(4) -0.002(4) 0.001(4)
C16 0.025(5) 0.029(5) 0.017(5) -0.010(4) 0.005(4) 0.003(4)
C20 0.015(4) 0.022(5) 0.017(5) -0.004(4) -0.001(4) -0.003(4)
C1 0.013(4) 0.019(5) 0.017(5) 0.001(4) 0.006(4) -0.001(4)
C50 0.015(4) 0.021(5) 0.027(5) -0.010(4) -0.003(4) 0.002(4)
C42 0.007(4) 0.013(4) 0.017(5) 0.002(4) 0.000(3) -0.004(3)
C8 0.014(4) 0.025(5) 0.018(5) -0.008(4) 0.003(4) -0.006(4)
C43 0.016(4) 0.016(4) 0.018(5) -0.003(4) 0.000(4) -0.008(3)
C37 0.015(4) 0.021(5) 0.021(5) -0.007(4) 0.001(4) 0.002(4)
C40 0.016(4) 0.017(5) 0.023(5) -0.003(4) -0.002(4) -0.002(4)
C4 0.014(4) 0.036(6) 0.023(6) -0.009(4) 0.001(4) -0.003(4)
C31 0.014(4) 0.030(5) 0.012(5) -0.007(4) 0.005(4) -0.002(4)
C49 0.013(4) 0.020(5) 0.011(5) -0.005(4) 0.005(3) -0.003(3)
C5 0.016(4) 0.025(5) 0.013(5) 0.001(4) 0.000(4) -0.002(4)
C34 0.015(4) 0.018(5) 0.040(6) -0.014(4) -0.006(4) -0.007(4)
C23 0.026(5) 0.032(6) 0.017(5) 0.005(4) -0.001(4) -0.015(4)
C48 0.013(4) 0.023(5) 0.016(5) -0.007(4) 0.003(4) -0.005(4)
C24 0.011(4) 0.039(6) 0.018(5) -0.013(4) -0.001(4) -0.007(4)
C45 0.019(5) 0.027(5) 0.049(7) -0.020(5) -0.004(5) 0.003(4)
C54 0.019(5) 0.032(6) 0.018(5) -0.003(4) 0.000(4) 0.002(4)
C9 0.034(6) 0.022(5) 0.041(7) -0.007(5) 0.000(5) -0.011(4)
C26 0.023(5) 0.025(5) 0.018(5) -0.009(4) -0.005(4) -0.001(4)
C22 0.018(5) 0.060(8) 0.031(6) -0.006(5) 0.007(5) -0.020(5)
C27 0.017(4) 0.029(5) 0.026(6) -0.015(4) -0.002(4) 0.005(4)
C39 0.021(5) 0.023(5) 0.020(5) 0.000(4) -0.001(4) -0.015(4)
O21 0.045(5) 0.034(5) 0.091(7) -0.032(5) 0.023(5) -0.020(4)
C44 0.017(5) 0.024(5) 0.044(7) -0.019(5) 0.004(4) -0.005(4)
C12 0.029(5) 0.022(5) 0.026(6) 0.000(4) -0.007(4) -0.009(4)
C38 0.011(4) 0.032(5) 0.025(6) -0.005(4) 0.002(4) -0.011(4)
C21 0.016(5) 0.036(6) 0.029(6) -0.005(5) 0.002(4) -0.002(4)
C46 0.026(5) 0.029(6) 0.047(7) -0.019(5) 0.004(5) -0.013(4)
C41 0.012(4) 0.022(5) 0.016(5) -0.005(4) 0.002(4) -0.007(3)
C15 0.023(5) 0.031(6) 0.020(6) -0.003(4) 0.001(4) -0.005(4)
C1S 0.038(6) 0.047(7) 0.035(7) -0.009(5) -0.001(5) -0.009(5)
O22 0.030(4) 0.066(6) 0.046(5) -0.008(4) -0.011(4) 0.003(4)
C3 0.015(4) 0.032(6) 0.013(5) -0.002(4) -0.004(4) 0.003(4)
C51 0.025(5) 0.044(7) 0.029(6) -0.020(5) -0.009(4) 0.001(5)
C53 0.029(5) 0.023(5) 0.019(5) 0.002(4) -0.002(4) 0.003(4)
C4S 0.040(6) 0.039(6) 0.035(7) -0.008(5) -0.009(5) -0.009(5)
C47 0.016(5) 0.029(6) 0.048(7) -0.017(5) -0.002(4) -0.012(4)
C32 0.025(5) 0.026(5) 0.023(6) 0.000(4) 0.002(4) -0.003(4)
C10 0.036(6) 0.039(6) 0.040(7) -0.015(5) -0.017(5) -0.005(5)
C2S 0.015(4) 0.034(6) 0.021(5) -0.010(4) 0.000(4) -0.003(4)
C3S 0.030(5) 0.037(6) 0.037(6) -0.019(5) 0.000(5) -0.004(5)
C33 0.031(5) 0.025(5) 0.029(6) -0.015(5) -0.008(5) 0.000(4)
C11 0.022(5) 0.031(6) 0.022(6) 0.004(4) -0.007(4) 0.002(4)
Cl1 0.0148(10) 0.0225(12) 0.0261(13) -0.0070(10) 0.0040(9) -0.0051(8)
O14 0.014(3) 0.042(4) 0.039(4) -0.007(3) 0.009(3) -0.018(3)
O11 0.027(4) 0.037(5) 0.069(6) 0.002(4) 0.005(4) 0.003(3)
O13 0.038(4) 0.067(6) 0.034(5) 0.010(4) 0.007(4) 0.000(4)
O12 0.045(5) 0.102(8) 0.088(7) -0.060(6) 0.025(5) -0.044(5)

loop_
_atom_type_symbol
_atom_type_description
_atom_type_scat_dispersion_real
_atom_type_scat_dispersion_imag
_atom_type_scat_source
C C 0.0033 0.0016 'International Tables Vol C Tables 4.2.6.8 and 6.1.1.4'
H H 0 0 'International Tables Vol C Tables 4.2.6.8 and 6.1.1.4'
N N 0.0061 0.0033 'International Tables Vol C Tables 4.2.6.8 and 6.1.1.4'
O O 0.0106 0.006 'International Tables Vol C Tables 4.2.6.8 and 6.1.1.4'
P P 0.1023 0.0942 'International Tables Vol C Tables 4.2.6.8 and 6.1.1.4'
S S 0.1246 0.1234 'International Tables Vol C Tables 4.2.6.8 and 6.1.1.4'
Cl Cl 0.1484 0.1585 'International Tables Vol C Tables 4.2.6.8 and 6.1.1.4'
Pd Pd -0.9988 1.0072 'International Tables Vol C Tables 4.2.6.8 and 6.1.1.4'

loop_
_geom_angle_atom_site_label_1
_geom_angle_atom_site_label_2
_geom_angle_atom_site_label_3
_geom_angle
N4 Pd2 P3 171.37(19)
N4 Pd2 P2 101.32(19)
P3 Pd2 P2 72.17(8)
N4 Pd2 S1 79.97(19)
P3 Pd2 S1 107.36(8)
P2 Pd2 S1 170.90(8)
N4 Pd2 Pd1 84.90(19)
P3 Pd2 Pd1 96.82(6)
P2 Pd2 Pd1 142.21(6)
S1 Pd2 Pd1 46.68(5)
N1 Pd1 C6 80.5(3)
N1 Pd1 P1 178.9(2)
C6 Pd1 P1 98.4(3)
N1 Pd1 S1 83.0(2)
C6 Pd1 S1 163.0(3)
P1 Pd1 S1 98.05(8)
N1 Pd1 Pd2 107.3(2)
C6 Pd1 Pd2 143.4(2)
P1 Pd1 Pd2 73.82(6)
S1 Pd1 Pd2 47.43(5)
O24 Cl2 O23 110.8(4)
O24 Cl2 O21 109.0(5)
O23 Cl2 O21 110.4(4)
O24 Cl2 O22 107.1(4)
O23 Cl2 O22 110.0(5)
O21 Cl2 O22 109.4(5)
C43 P3 C49 105.9(4)
C43 P3 C42 109.3(4)
C49 P3 C42 108.8(4)
C43 P3 Pd2 120.4(3)
C49 P3 Pd2 115.9(3)
C42 P3 Pd2 95.7(3)
C43 P3 P2 117.7(3)
C49 P3 P2 133.6(3)
Pd2 P3 P2 54.24(7)
C19 P1 C13 105.6(4)
C19 P1 C25 102.6(4)
C13 P1 C25 102.6(4)
C19 P1 Pd1 118.5(3)
C13 P1 Pd1 113.1(3)
C25 P1 Pd1 112.7(3)
C30 P2 C36 104.3(4)
C30 P2 C42 108.5(4)
C36 P2 C42 110.8(4)
C30 P2 Pd2 112.4(3)
C36 P2 Pd2 124.8(3)
C42 P2 Pd2 95.2(3)
C30 P2 P3 110.9(3)
C36 P2 P3 141.5(3)
Pd2 P2 P3 53.59(7)
C8 S1 Pd1 94.1(3)
C8 S1 Pd2 117.5(3)
Pd1 S1 Pd2 85.89(7)
C29 N4 C25 118.8(7)
C29 N4 Pd2 117.8(5)
C25 N4 Pd2 123.2(5)
C7 N1 N2 119.1(7)
C7 N1 Pd1 117.9(6)
N2 N1 Pd1 123.0(5)
C4 O1 C10 118.7(7)
C8 N2 N1 113.7(7)
N4 C29 C28 122.3(7)
N4 C29 H29 118.8
C28 C29 H29 118.8
C37 C36 C41 120.3(7)
C37 C36 P2 122.1(6)
C41 C36 P2 117.4(6)
C18 C13 C14 118.8(8)
C18 C13 P1 124.0(6)
C14 C13 P1 117.2(6)
C5 C6 C1 121.0(8)
C5 C6 Pd1 128.8(7)
C1 C6 Pd1 110.1(6)
C31 C30 C35 117.9(8)
C31 C30 P2 121.7(7)
C35 C30 P2 120.5(7)
C24 C19 C20 118.9(8)
C24 C19 P1 122.0(6)
C20 C19 P1 119.0(6)
C8 N3 C9 121.5(8)
C8 N3 H3 119.2
C9 N3 H3 119.2
C13 C18 C17 120.2(8)
C13 C18 H18 119.9
C17 C18 H18 119.9
C16 C17 C18 120.2(8)
C16 C17 H17 119.9
C18 C17 H17 119.9
N1 C7 C1 113.7(8)
N1 C7 C12 120.9(8)
C1 C7 C12 125.3(8)
N4 C25 C26 121.0(7)
N4 C25 P1 116.8(6)
C26 C25 P1 122.2(7)
C2 O2 C11 118.9(8)
C51 C52 C53 121.1(9)
C51 C52 H52 119.4
C53 C52 H52 119.4
O2 C2 C3 122.0(8)
O2 C2 C1 117.5(9)
C3 C2 C1 120.5(8)
C15 C14 C13 120.8(8)
C15 C14 H14 119.6
C13 C14 H14 119.6
C34 C35 C30 120.0(8)
C34 C35 H35 120
C30 C35 H35 120
C29 C28 C27 119.5(8)
C29 C28 H28 120.3
C27 C28 H28 120.3
C17 C16 C15 120.1(9)
C17 C16 H16 119.9
C15 C16 H16 119.9
C21 C20 C19 120.8(8)
C21 C20 H20 119.6
C19 C20 H20 119.6
C2 C1 C6 117.9(8)
C2 C1 C7 124.3(8)
C6 C1 C7 117.8(8)
C51 C50 C49 119.6(9)
C51 C50 H50 120.2
C49 C50 H50 120.2
P2 C42 P3 93.7(4)
P2 C42 H42A 113
P3 C42 H42A 113
P2 C42 H42B 113
P3 C42 H42B 113
H42A C42 H42B 110.4
N2 C8 N3 120.2(8)
N2 C8 S1 125.8(7)
N3 C8 S1 113.8(6)
C48 C43 C44 119.7(8)
C48 C43 P3 121.2(6)
C44 C43 P3 118.9(6)
C36 C37 C38 119.3(8)
C36 C37 H37 120.3
C38 C37 H37 120.3
C39 C40 C41 119.9(8)
C39 C40 H40 120.1
C41 C40 H40 120.1
O1 C4 C3 114.4(8)
O1 C4 C5 124.1(9)
C3 C4 C5 121.5(9)
C32 C31 C30 122.4(8)
C32 C31 H31 118.8
C30 C31 H31 118.8
C54 C49 C50 120.2(8)
C54 C49 P3 119.4(7)
C50 C49 P3 120.4(7)
C6 C5 C4 119.6(9)
C6 C5 H5 120.2
C4 C5 H5 120.2
C33 C34 C35 120.6(8)
C33 C34 H34 119.7
C35 C34 H34 119.7
C24 C23 C22 119.9(9)
C24 C23 H23 120
C22 C23 H23 120
C47 C48 C43 119.3(8)
C47 C48 H48 120.3
C43 C48 H48 120.3
C23 C24 C19 120.2(8)
C23 C24 H24 119.9
C19 C24 H24 119.9
C44 C45 C46 119.2(9)
C44 C45 H45 120.4
C46 C45 H45 120.4
C49 C54 C53 119.8(9)
C49 C54 H54 120.1
C53 C54 H54 120.1
N3 C9 H9A 109.5
N3 C9 H9B 109.5
H9A C9 H9B 109.5
N3 C9 H9C 109.5
H9A C9 H9C 109.5
H9B C9 H9C 109.5
C25 C26 C27 119.8(8)
C25 C26 H26 120.1
C27 C26 H26 120.1
C23 C22 C21 120.2(9)
C23 C22 H22 119.9
C21 C22 H22 119.9
C28 C27 C26 118.5(8)
C28 C27 H27 120.7
C26 C27 H27 120.7
C38 C39 C40 120.7(8)
C38 C39 H39 119.6
C40 C39 H39 119.6
C45 C44 C43 120.5(8)
C45 C44 H44 119.8
C43 C44 H44 119.8
C7 C12 H12A 109.5
C7 C12 H12B 109.5
H12A C12 H12B 109.5
C7 C12 H12C 109.5
H12A C12 H12C 109.5
H12B C12 H12C 109.5
C39 C38 C37 120.3(8)
C39 C38 H38 119.9
C37 C38 H38 119.9
C20 C21 C22 120.0(9)
C20 C21 H21 120
C22 C21 H21 120
C47 C46 C45 119.5(9)
C47 C46 H46 120.3
C45 C46 H46 120.3
C40 C41 C36 119.5(8)
C40 C41 H41 120.2
C36 C41 H41 120.2
C16 C15 C14 119.9(9)
C16 C15 H15 120
C14 C15 H15 120
Cl12 C1S Cl11 110.6(6)
Cl12 C1S Cl13 109.4(6)
Cl11 C1S Cl13 109.0(6)
Cl12 C1S H1S 109.3
Cl11 C1S H1S 109.3
Cl13 C1S H1S 109.3
C4 C3 C2 119.5(8)
C4 C3 H3A 120.3
C2 C3 H3A 120.3
C52 C51 C50 119.5(9)
C52 C51 H51 120.3
C50 C51 H51 120.3
C52 C53 C54 119.8(9)
C52 C53 H53 120.1
C54 C53 H53 120.1
Cl42 C4S Cl41 110.7(6)
Cl42 C4S Cl43 109.6(6)
Cl41 C4S Cl43 109.6(6)
Cl42 C4S H4S 109
Cl41 C4S H4S 109
Cl43 C4S H4S 109
C46 C47 C48 121.8(8)
C46 C47 H47 119.1
C48 C47 H47 119.1
C31 C32 C33 118.8(9)
C31 C32 H32 120.6
C33 C32 H32 120.6
O1 C10 H10A 109.5
O1 C10 H10B 109.5
H10A C10 H10B 109.5
O1 C10 H10C 109.5
H10A C10 H10C 109.5
H10B C10 H10C 109.5
Cl22 C2S Cl21 111.1(5)
Cl22 C2S Cl23 111.0(5)
Cl21 C2S Cl23 109.8(5)
Cl22 C2S H2S 108.2
Cl21 C2S H2S 108.2
Cl23 C2S H2S 108.2
Cl31 C3S Cl32 112.4(6)
Cl31 C3S Cl33 109.8(5)
Cl32 C3S Cl33 108.6(6)
Cl31 C3S H3S 108.7
Cl32 C3S H3S 108.7
Cl33 C3S H3S 108.7
C34 C33 C32 120.3(9)
C34 C33 H33 119.8
C32 C33 H33 119.8
O2 C11 H11A 109.5
O2 C11 H11B 109.5
H11A C11 H11B 109.5
O2 C11 H11C 109.5
H11A C11 H11C 109.5
H11B C11 H11C 109.5
O11 Cl1 O12 112.0(6)
O11 Cl1 O13 108.1(5)
O12 Cl1 O13 109.5(6)
O11 Cl1 O14 110.7(4)
O12 Cl1 O14 108.9(4)
O13 Cl1 O14 107.6(4)

loop_
_geom_bond_atom_site_label_1
_geom_bond_atom_site_label_2
_geom_bond_distance
Pd2 N4 2.137(7)
Pd2 P3 2.266(2)
Pd2 P2 2.285(2)
Pd2 S1 2.376(2)
Pd2 Pd1 3.2181(12)
Pd1 N1 2.027(7)
Pd1 C6 2.056(8)
Pd1 P1 2.264(2)
Pd1 S1 2.347(2)
Cl2 O24 1.424(6)
Cl2 O23 1.426(7)
Cl2 O21 1.432(7)
Cl2 O22 1.461(8)
P3 C43 1.787(8)
P3 C49 1.800(9)
P3 C42 1.838(8)
P3 P2 2.680(3)
P1 C19 1.804(8)
P1 C13 1.821(8)
P1 C25 1.847(8)
P2 C30 1.796(8)
P2 C36 1.800(8)
P2 C42 1.835(8)
S1 C8 1.800(9)
Cl12 C1S 1.709(11)
Cl33 C3S 1.785(10)
Cl41 C4S 1.762(11)
Cl13 C1S 1.800(11)
Cl22 C2S 1.755(9)
Cl43 C4S 1.785(11)
Cl32 C3S 1.746(11)
Cl23 C2S 1.766(9)
Cl31 C3S 1.742(10)
Cl42 C4S 1.757(12)
Cl21 C2S 1.763(9)
Cl11 C1S 1.772(11)
N4 C29 1.345(10)
N4 C25 1.372(11)
N1 C7 1.299(11)
N1 N2 1.387(10)
O1 C4 1.370(11)
O1 C10 1.426(12)
N2 C8 1.291(11)
C29 C28 1.379(11)
C29 H29 0.93
C36 C37 1.386(11)
C36 C41 1.405(11)
C13 C18 1.381(12)
C13 C14 1.385(12)
C6 C5 1.364(12)
C6 C1 1.418(12)
C30 C31 1.384(12)
C30 C35 1.422(11)
C19 C24 1.394(12)
C19 C20 1.404(11)
N3 C8 1.355(11)
N3 C9 1.455(11)
N3 H3 0.86
C18 C17 1.387(12)
C18 H18 0.93
C17 C16 1.368(12)
C17 H17 0.93
C7 C1 1.455(13)
C7 C12 1.499(12)
C25 C26 1.374(12)
O2 C2 1.369(11)
O2 C11 1.441(10)
C52 C51 1.380(14)
C52 C53 1.383(14)
C52 H52 0.93
C2 C3 1.391(13)
C2 C1 1.412(12)
C14 C15 1.378(12)
C14 H14 0.93
C35 C34 1.391(12)
C35 H35 0.93
C28 C27 1.381(12)
C28 H28 0.93
C16 C15 1.370(13)
C16 H16 0.93
C20 C21 1.367(12)
C20 H20 0.93
C50 C51 1.395(12)
C50 C49 1.410(12)
C50 H50 0.93
C42 H42A 0.97
C42 H42B 0.97
C43 C48 1.394(11)
C43 C44 1.399(12)
C37 C38 1.398(12)
C37 H37 0.93
C40 C39 1.381(12)
C40 C41 1.392(12)
C40 H40 0.93
C4 C3 1.372(13)
C4 C5 1.390(12)
C31 C32 1.379(12)
C31 H31 0.93
C49 C54 1.376(12)
C5 H5 0.93
C34 C33 1.373(14)
C34 H34 0.93
C23 C24 1.385(12)
C23 C22 1.389(14)
C23 H23 0.93
C48 C47 1.375(12)
C48 H48 0.93
C24 H24 0.93
C45 C44 1.373(13)
C45 C46 1.421(13)
C45 H45 0.93
C54 C53 1.398(12)
C54 H54 0.93
C9 H9A 0.96
C9 H9B 0.96
C9 H9C 0.96
C26 C27 1.402(12)
C26 H26 0.93
C22 C21 1.388(14)
C22 H22 0.93
C27 H27 0.93
C39 C38 1.381(12)
C39 H39 0.93
C44 H44 0.93
C12 H12A 0.96
C12 H12B 0.96
C12 H12C 0.96
C38 H38 0.93
C21 H21 0.93
C46 C47 1.363(13)
C46 H46 0.93
C41 H41 0.93
C15 H15 0.93
C1S H1S 0.98
C3 H3A 0.93
C51 H51 0.93
C53 H53 0.93
C4S H4S 0.98
C47 H47 0.93
C32 C33 1.407(13)
C32 H32 0.93
C10 H10A 0.96
C10 H10B 0.96
C10 H10C 0.96
C2S H2S 0.98
C3S H3S 0.98
C33 H33 0.93
C11 H11A 0.96
C11 H11B 0.96
C11 H11C 0.96
Cl1 O11 1.407(7)
Cl1 O12 1.421(8)
Cl1 O13 1.440(8)
Cl1 O14 1.448(6)

loop_
_geom_torsion_atom_site_label_1
_geom_torsion_atom_site_label_2
_geom_torsion_atom_site_label_3
_geom_torsion_atom_site_label_4
_geom_torsion
N4 Pd2 Pd1 N1 -143.7(3)
P3 Pd2 Pd1 N1 44.8(2)
P2 Pd2 Pd1 N1 114.4(2)
S1 Pd2 Pd1 N1 -62.7(2)
N4 Pd2 Pd1 C6 118.9(5)
P3 Pd2 Pd1 C6 -52.6(4)
P2 Pd2 Pd1 C6 17.0(4)
S1 Pd2 Pd1 C6 -160.1(4)
N4 Pd2 Pd1 P1 36.65(18)
P3 Pd2 Pd1 P1 -134.85(8)
P2 Pd2 Pd1 P1 -65.27(11)
S1 Pd2 Pd1 P1 117.67(9)
N4 Pd2 Pd1 S1 -81.02(19)
P3 Pd2 Pd1 S1 107.48(9)
P2 Pd2 Pd1 S1 177.06(12)
P2 Pd2 P3 C43 104.0(3)
S1 Pd2 P3 C43 -66.5(3)
Pd1 Pd2 P3 C43 -113.1(3)
P2 Pd2 P3 C49 -126.5(3)
S1 Pd2 P3 C49 63.1(3)
Pd1 Pd2 P3 C49 16.4(3)
P2 Pd2 P3 C42 -12.4(3)
S1 Pd2 P3 C42 177.2(3)
Pd1 Pd2 P3 C42 130.5(3)
S1 Pd2 P3 P2 -170.46(8)
Pd1 Pd2 P3 P2 142.90(6)
C6 Pd1 P1 C19 -71.0(4)
S1 Pd1 P1 C19 113.5(3)
Pd2 Pd1 P1 C19 72.3(3)
C6 Pd1 P1 C13 53.4(4)
S1 Pd1 P1 C13 -122.1(3)
Pd2 Pd1 P1 C13 -163.3(3)
C6 Pd1 P1 C25 169.2(4)
S1 Pd1 P1 C25 -6.3(3)
Pd2 Pd1 P1 C25 -47.5(3)
N4 Pd2 P2 C30 85.7(3)
P3 Pd2 P2 C30 -100.1(3)
Pd1 Pd2 P2 C30 -177.9(3)
N4 Pd2 P2 C36 -41.9(4)
P3 Pd2 P2 C36 132.2(3)
Pd1 Pd2 P2 C36 54.4(3)
N4 Pd2 P2 C42 -161.8(3)
P3 Pd2 P2 C42 12.4(3)
Pd1 Pd2 P2 C42 -65.4(3)
N4 Pd2 P2 P3 -174.14(19)
Pd1 Pd2 P2 P3 -77.81(10)
C43 P3 P2 C30 -6.0(4)
C49 P3 P2 C30 -163.7(5)
C42 P3 P2 C30 -95.2(5)
Pd2 P3 P2 C30 103.0(3)
C43 P3 P2 C36 148.7(5)
C49 P3 P2 C36 -8.9(6)
C42 P3 P2 C36 59.6(6)
Pd2 P3 P2 C36 -102.3(4)
C43 P3 P2 C42 89.1(5)
C49 P3 P2 C42 -68.5(5)
Pd2 P3 P2 C42 -161.8(4)
C43 P3 P2 Pd2 -109.0(3)
C49 P3 P2 Pd2 93.4(4)
C42 P3 P2 Pd2 161.8(4)
N1 Pd1 S1 C8 4.0(3)
C6 Pd1 S1 C8 18.8(9)
P1 Pd1 S1 C8 -176.5(3)
Pd2 Pd1 S1 C8 -117.3(3)
N1 Pd1 S1 Pd2 121.3(2)
C6 Pd1 S1 Pd2 136.1(8)
P1 Pd1 S1 Pd2 -59.21(8)
N4 Pd2 S1 C8 -175.1(4)
P3 Pd2 S1 C8 9.6(3)
Pd1 Pd2 S1 C8 92.5(3)
N4 Pd2 S1 Pd1 92.45(19)
P3 Pd2 S1 Pd1 -82.88(8)
P2 Pd2 N4 C29 -68.3(6)
S1 Pd2 N4 C29 102.5(6)
Pd1 Pd2 N4 C29 149.4(6)
P2 Pd2 N4 C25 116.1(6)
S1 Pd2 N4 C25 -73.1(6)
Pd1 Pd2 N4 C25 -26.2(6)
C6 Pd1 N1 C7 -1.6(6)
S1 Pd1 N1 C7 174.0(6)
Pd2 Pd1 N1 C7 -144.7(6)
C6 Pd1 N1 N2 178.6(6)
S1 Pd1 N1 N2 -5.7(6)
Pd2 Pd1 N1 N2 35.5(6)
C7 N1 N2 C8 -174.9(8)
Pd1 N1 N2 C8 4.8(9)
C25 N4 C29 C28 0.1(12)
Pd2 N4 C29 C28 -175.7(6)
C30 P2 C36 C37 103.2(7)
C42 P2 C36 C37 -13.3(8)
Pd2 P2 C36 C37 -125.8(7)
P3 P2 C36 C37 -52.5(9)
C30 P2 C36 C41 -71.5(7)
C42 P2 C36 C41 172.0(6)
Pd2 P2 C36 C41 59.5(7)
P3 P2 C36 C41 132.8(5)
C19 P1 C13 C18 -5.8(8)
C25 P1 C13 C18 101.4(8)
Pd1 P1 C13 C18 -136.9(7)
C19 P1 C13 C14 171.2(7)
C25 P1 C13 C14 -81.7(7)
Pd1 P1 C13 C14 40.0(7)
N1 Pd1 C6 C5 178.4(8)
P1 Pd1 C6 C5 -1.3(8)
S1 Pd1 C6 C5 163.4(6)
Pd2 Pd1 C6 C5 -75.4(9)
N1 Pd1 C6 C1 0.9(6)
P1 Pd1 C6 C1 -178.7(5)
S1 Pd1 C6 C1 -14.0(12)
Pd2 Pd1 C6 C1 107.2(6)
C36 P2 C30 C31 -37.9(8)
C42 P2 C30 C31 80.3(7)
Pd2 P2 C30 C31 -175.8(6)
P3 P2 C30 C31 126.2(6)
C36 P2 C30 C35 142.9(6)
C42 P2 C30 C35 -99.0(7)
Pd2 P2 C30 C35 5.0(7)
P3 P2 C30 C35 -53.0(7)
C13 P1 C19 C24 69.0(8)
C25 P1 C19 C24 -38.2(8)
Pd1 P1 C19 C24 -163.0(6)
C13 P1 C19 C20 -107.2(7)
C25 P1 C19 C20 145.7(7)
Pd1 P1 C19 C20 20.8(8)
C14 C13 C18 C17 -1.5(13)
P1 C13 C18 C17 175.4(7)
C13 C18 C17 C16 1.5(13)
N2 N1 C7 C1 -178.4(7)
Pd1 N1 C7 C1 1.8(10)
N2 N1 C7 C12 2.6(12)
Pd1 N1 C7 C12 -177.2(6)
C29 N4 C25 C26 0.8(12)
Pd2 N4 C25 C26 176.4(6)
C29 N4 C25 P1 -178.8(6)
Pd2 N4 C25 P1 -3.3(9)
C19 P1 C25 N4 -79.0(7)
C13 P1 C25 N4 171.6(6)
Pd1 P1 C25 N4 49.6(7)
C19 P1 C25 C26 101.4(8)
C13 P1 C25 C26 -8.0(8)
Pd1 P1 C25 C26 -130.0(7)
C11 O2 C2 C3 -0.3(13)
C11 O2 C2 C1 -179.2(8)
C18 C13 C14 C15 0.9(13)
P1 C13 C14 C15 -176.3(7)
C31 C30 C35 C34 3.1(11)
P2 C30 C35 C34 -177.6(6)
N4 C29 C28 C27 0.6(13)
C18 C17 C16 C15 -0.8(13)
C24 C19 C20 C21 2.1(13)
P1 C19 C20 C21 178.4(7)
O2 C2 C1 C6 179.6(8)
C3 C2 C1 C6 0.8(13)
O2 C2 C1 C7 -2.0(13)
C3 C2 C1 C7 179.1(8)
C5 C6 C1 C2 0.5(12)
Pd1 C6 C1 C2 178.1(6)
C5 C6 C1 C7 -178.0(8)
Pd1 C6 C1 C7 -0.3(9)
N1 C7 C1 C2 -179.3(8)
C12 C7 C1 C2 -0.3(14)
N1 C7 C1 C6 -1.0(11)
C12 C7 C1 C6 178.0(8)
C30 P2 C42 P3 101.1(4)
C36 P2 C42 P3 -145.0(4)
Pd2 P2 C42 P3 -14.6(3)
C43 P3 C42 P2 -110.3(4)
C49 P3 C42 P2 134.6(4)
Pd2 P3 C42 P2 14.7(3)
N1 N2 C8 N3 176.0(7)
N1 N2 C8 S1 0.1(11)
C9 N3 C8 N2 3.0(13)
C9 N3 C8 S1 179.4(7)
Pd1 S1 C8 N2 -3.6(8)
Pd2 S1 C8 N2 -91.1(8)
Pd1 S1 C8 N3 -179.8(6)
Pd2 S1 C8 N3 92.7(6)
C49 P3 C43 C48 -121.9(7)
C42 P3 C43 C48 121.1(7)
Pd2 P3 C43 C48 12.0(9)
P2 P3 C43 C48 74.7(8)
C49 P3 C43 C44 54.5(8)
C42 P3 C43 C44 -62.5(8)
Pd2 P3 C43 C44 -171.6(6)
P2 P3 C43 C44 -108.8(7)
C41 C36 C37 C38 -0.1(13)
P2 C36 C37 C38 -174.6(7)
C10 O1 C4 C3 176.3(8)
C10 O1 C4 C5 -4.7(13)
C35 C30 C31 C32 -2.8(12)
P2 C30 C31 C32 177.9(7)
C51 C50 C49 C54 0.4(13)
C51 C50 C49 P3 -179.6(7)
C43 P3 C49 C54 30.4(8)
C42 P3 C49 C54 147.7(7)
Pd2 P3 C49 C54 -105.9(7)
P2 P3 C49 C54 -170.1(5)
C43 P3 C49 C50 -149.5(7)
C42 P3 C49 C50 -32.2(8)
Pd2 P3 C49 C50 74.2(7)
P2 P3 C49 C50 9.9(9)
C1 C6 C5 C4 -0.7(13)
Pd1 C6 C5 C4 -177.9(6)
O1 C4 C5 C6 -179.3(8)
C3 C4 C5 C6 -0.4(13)
C30 C35 C34 C33 -1.5(12)
C44 C43 C48 C47 -1.8(14)
P3 C43 C48 C47 174.6(7)
C22 C23 C24 C19 0.2(14)
C20 C19 C24 C23 -1.4(13)
P1 C19 C24 C23 -177.6(7)
C50 C49 C54 C53 -0.5(13)
P3 C49 C54 C53 179.5(7)
N4 C25 C26 C27 -2.4(13)
P1 C25 C26 C27 177.2(7)
C24 C23 C22 C21 0.3(15)
C29 C28 C27 C26 -2.2(13)
C25 C26 C27 C28 3.1(14)
C41 C40 C39 C38 -1.2(13)
C46 C45 C44 C43 0.5(16)
C48 C43 C44 C45 1.2(15)
P3 C43 C44 C45 -175.3(8)
C40 C39 C38 C37 1.0(14)
C36 C37 C38 C39 -0.4(13)
C19 C20 C21 C22 -1.6(14)
C23 C22 C21 C20 0.4(16)
C44 C45 C46 C47 -1.6(16)
C39 C40 C41 C36 0.7(13)
C37 C36 C41 C40 -0.1(12)
P2 C36 C41 C40 174.7(6)
C17 C16 C15 C14 0.2(14)
C13 C14 C15 C16 -0.2(14)
O1 C4 C3 C2 -179.4(8)
C5 C4 C3 C2 1.6(14)
O2 C2 C3 C4 179.4(8)
C1 C2 C3 C4 -1.8(14)
C53 C52 C51 C50 -0.6(14)
C49 C50 C51 C52 0.1(13)
C51 C52 C53 C54 0.5(14)
C49 C54 C53 C52 0.0(14)
C45 C46 C47 C48 1.0(16)
C43 C48 C47 C46 0.7(15)
C30 C31 C32 C33 0.9(14)
C35 C34 C33 C32 -0.4(13)
C31 C32 C33 C34 0.7(13)
